data_4310029
loop_
_publ_author_name
'Thomas B. Parsons'
'Nilay Hazari'
'Andrew R. Cowley'
'Jennifer C. Green'
'Philip Mountford'

_publ_section_title
;
Synthesis, Structures, and DFT Bonding Analysis of New Titanium
Hydrazido(2-) Complexes
;
_journal_name_full 'Inorganic Chemistry'
_journal_page_first 8442
_journal_page_last 8458
_journal_paper_doi 10.1021/ic051271j
_journal_volume 44
_journal_year 2005
_chemical_compound_source
;
?
;
_chemical_formula_moiety ' C28 H32 Cl2 N8 Ti, 2(C6 H6) '
_chemical_formula_sum 'C40 H44 Cl2 N8 Ti'
_chemical_formula_weight 755.65
_chemical_name_systematic
; 
Ti(NNPh2)Cl2{(HC(Me2pz)3}
;
_space_group_IT_number 2
_symmetry_cell_setting triclinic
_symmetry_space_group_name_Hall '-P 1'
_symmetry_space_group_name_H-M 'P -1'
_atom_sites_solution_hydrogens geom
_atom_sites_solution_primary direct
_cell_angle_alpha 80.3636(9)
_cell_angle_beta 88.1593(9)
_cell_angle_gamma 86.2151(11)
_cell_formula_units_Z 2
_cell_length_a 9.6913(2)
_cell_length_b 13.9790(3)
_cell_length_c 14.1852(3)
_cell_measurement_reflns_used 26144
_cell_measurement_temperature 150
_cell_measurement_theta_max 28
_cell_measurement_theta_min 5
_cell_volume 1890.05(7)
_computing_cell_refinement
; 
KappaCCD software 'DENZO' (Otwinowski & Minor, 1996) 
;
_computing_data_collection
; 
KappaCCD software 'Collect' (Nonius, 2000) 
;
_computing_data_reduction
; 
KappaCCD software 'DENZO' (Otwinowski & Minor, 1996) 
;
_computing_publication_material
; 
CRYSTALS (Watkin et al, 2001) 
;
_computing_structure_refinement
; 
CRYSTALS (Watkin et al, 2001) 
;
_computing_structure_solution 'SIR92 (Giacovazzo et al, 1992)'
_diffrn_ambient_temperature 150
_diffrn_measured_fraction_theta_full 0.994
_diffrn_measured_fraction_theta_max 0.994
_diffrn_measurement_device_type
; 
Nonius KappaCCD 
;
_diffrn_measurement_method \w
_diffrn_radiation_monochromator graphite
_diffrn_radiation_type 'Mo K\a'
_diffrn_radiation_wavelength 0.71073
_diffrn_reflns_av_R_equivalents 0.046
_diffrn_reflns_limit_h_max 12
_diffrn_reflns_limit_h_min -11
_diffrn_reflns_limit_k_max 18
_diffrn_reflns_limit_k_min -18
_diffrn_reflns_limit_l_max 18
_diffrn_reflns_limit_l_min -18
_diffrn_reflns_number 26144
_diffrn_reflns_theta_full 27.477
_diffrn_reflns_theta_max 27.477
_diffrn_reflns_theta_min 5.179
_diffrn_standards_decay_% 0.00
_diffrn_standards_interval_count 0
_diffrn_standards_interval_time 0
_diffrn_standards_number 0
_exptl_absorpt_coefficient_mu 0.408
_exptl_absorpt_correction_T_max 0.98
_exptl_absorpt_correction_T_min 0.90
_exptl_absorpt_correction_type multi-scan
_exptl_absorpt_process_details
; 
 Denzo/Scalepack (Otwinowski & Minor, 1996) 
;
_exptl_crystal_colour ' yellow '
_exptl_crystal_density_diffrn 1.328
_exptl_crystal_description ' prism '
_exptl_crystal_F_000 792
_exptl_crystal_size_max 0.26
_exptl_crystal_size_mid 0.06
_exptl_crystal_size_min 0.06
_exptl_crystal_thermal_history
; 
The material was crystallised at ambient temperature. A suitable crystal 
was cooled rapidly to 150K for single-crystal X-ray diffraction analysis. 
;
_refine_diff_density_max 0.45
_refine_diff_density_min -0.44
_refine_ls_extinction_method None
_refine_ls_goodness_of_fit_ref 1.0999
_refine_ls_hydrogen_treatment noref
_refine_ls_matrix_type full
_refine_ls_number_parameters 460
_refine_ls_number_reflns 5173
_refine_ls_number_restraints 0
_refine_ls_R_factor_all 0.0782
_refine_ls_R_factor_gt 0.0390
_refine_ls_shift/su_max 0.004317
_refine_ls_structure_factor_coef F
_refine_ls_weighting_details
;
 Method, part 1, Chebychev polynomial, (Watkin, 1994, Prince, 1982) 
 [weight] = 1.0/[A~0~*T~0~(x)+A~1~*T~1~(x) ... +A~n-1~]*T~n-1~(x)] 
 where A~i~ are the Chebychev coefficients listed below and x= Fcalc/Fmax 
 Method = Robust Weighting (Prince, 1982) 
 W = [weight] * [1-(deltaF/6*sigmaF)^2^]^2^ 
 A~i~ are: 
 0.786 0.320 0.487 
;
_refine_ls_weighting_scheme calc
_refine_ls_wR_factor_all 0.0722
_refine_ls_wR_factor_gt 0.0452
_refine_ls_wR_factor_ref 0.0452
_reflns_limit_h_max 12
_reflns_limit_h_min -12
_reflns_limit_k_max 18
_reflns_limit_k_min -17
_reflns_limit_l_max 18
_reflns_limit_l_min 0
_reflns_number_gt 5173
_reflns_number_total 8555
_reflns_threshold_expression I>3.00u(I)
_cod_duplicate_entry 4310003
_cod_data_source_file ic051271jsi20050728_105607_4.cif
_cod_data_source_block COMPOUND_9
_cod_depositor_comments
;
The following automatic conversions were performed:
'_symmetry_cell_setting' value 'Triclinic' changed to 'triclinic'
according to '/home/saulius/struct/CIF-dictionaries/cif_core.dic'
dictionary named 'cif_core.dic' version 2.4.1 from 2010-06-29.

Automatic conversion script
Id: cif_fix_enum 1527 2010-12-29 10:47:43Z saulius 
;
_cod_original_sg_symbol_H-M 'P -1 '
_cod_original_formula_sum ' C40 H44 Cl2 N8 Ti '
_cod_database_code 4310029

loop_
_symmetry_equiv_pos_as_xyz
x,y,z
-x,-y,-z

loop_
_atom_site_label
_atom_site_type_symbol
_atom_site_fract_x
_atom_site_fract_y
_atom_site_fract_z
_atom_site_U_iso_or_equiv
_atom_site_occupancy
_atom_site_adp_type
Ti1 Ti 0.37316(4) 0.20692(3) 0.24726(3) 0.0243 1.0000 Uani
Cl1 Cl 0.19108(6) 0.29108(5) 0.32547(4) 0.0340 1.0000 Uani
Cl2 Cl 0.29037(6) 0.04693(4) 0.26566(4) 0.0336 1.0000 Uani
N1 N 0.32521(19) 0.24418(14) 0.13070(14) 0.0274 1.0000 Uani
N2 N 0.27798(19) 0.27537(15) 0.04015(13) 0.0284 1.0000 Uani
C1 C 0.1385(2) 0.31239(17) 0.03030(16) 0.0271 1.0000 Uani
C2 C 0.0963(3) 0.37887(19) -0.04938(18) 0.0338 1.0000 Uani
C3 C -0.0412(3) 0.4134(2) -0.0569(2) 0.0411 1.0000 Uani
C4 C -0.1375(3) 0.3833(2) 0.0139(2) 0.0394 1.0000 Uani
C5 C -0.0949(3) 0.3188(2) 0.09335(19) 0.0380 1.0000 Uani
C6 C 0.0420(2) 0.28334(19) 0.10268(17) 0.0327 1.0000 Uani
C7 C 0.3707(2) 0.26602(17) -0.03747(17) 0.0295 1.0000 Uani
C8 C 0.3241(3) 0.2476(2) -0.12443(19) 0.0369 1.0000 Uani
C9 C 0.4178(3) 0.2356(2) -0.1980(2) 0.0445 1.0000 Uani
C10 C 0.5582(3) 0.2403(2) -0.1862(2) 0.0477 1.0000 Uani
C11 C 0.6043(3) 0.2577(2) -0.0996(2) 0.0423 1.0000 Uani
C12 C 0.5123(2) 0.27126(19) -0.02558(18) 0.0343 1.0000 Uani
N3 N 0.45508(19) 0.16313(15) 0.40475(14) 0.0280 1.0000 Uani
N4 N 0.58429(19) 0.18765(15) 0.42461(14) 0.0285 1.0000 Uani
C13 C 0.4035(2) 0.12124(18) 0.48965(17) 0.0307 1.0000 Uani
C14 C 0.4999(3) 0.11930(18) 0.56162(17) 0.0340 1.0000 Uani
C15 C 0.6150(3) 0.16120(18) 0.51934(17) 0.0318 1.0000 Uani
C16 C 0.2635(3) 0.0815(2) 0.49996(19) 0.0387 1.0000 Uani
C17 C 0.7494(3) 0.1791(2) 0.5594(2) 0.0441 1.0000 Uani
N5 N 0.58619(18) 0.14101(14) 0.22416(13) 0.0262 1.0000 Uani
N6 N 0.69365(18) 0.15605(14) 0.27992(14) 0.0272 1.0000 Uani
C18 C 0.6366(2) 0.07416(18) 0.17303(17) 0.0305 1.0000 Uani
C19 C 0.7747(3) 0.04604(19) 0.19660(19) 0.0350 1.0000 Uani
C20 C 0.8087(2) 0.09844(18) 0.26506(17) 0.0304 1.0000 Uani
C21 C 0.5534(3) 0.0374(2) 0.10148(19) 0.0377 1.0000 Uani
C22 C 0.9391(2) 0.0982(2) 0.3177(2) 0.0400 1.0000 Uani
N7 N 0.50586(19) 0.32898(14) 0.24929(14) 0.0285 1.0000 Uani
N8 N 0.62702(19) 0.31881(14) 0.29804(14) 0.0281 1.0000 Uani
C23 C 0.4961(3) 0.42257(18) 0.20649(18) 0.0341 1.0000 Uani
C24 C 0.6106(3) 0.47079(19) 0.2278(2) 0.0381 1.0000 Uani
C25 C 0.6930(3) 0.40365(18) 0.28624(19) 0.0334 1.0000 Uani
C26 C 0.3756(3) 0.4639(2) 0.1466(2) 0.0462 1.0000 Uani
C27 C 0.8259(3) 0.4129(2) 0.3326(2) 0.0487 1.0000 Uani
C28 C 0.6748(2) 0.22390(17) 0.34636(16) 0.0270 1.0000 Uani
C29 C 0.0388(5) 0.3739(3) 0.5739(3) 0.0816 1.0000 Uani
C30 C 0.1042(4) 0.2869(3) 0.5973(3) 0.0732 1.0000 Uani
C31 C 0.0671(5) 0.2267(4) 0.6793(4) 0.0906 1.0000 Uani
C32 C -0.0392(6) 0.2586(5) 0.7374(3) 0.0993 1.0000 Uani
C33 C -0.1026(5) 0.3478(5) 0.7112(4) 0.0872 1.0000 Uani
C34 C -0.0642(4) 0.4052(3) 0.6316(5) 0.0935 1.0000 Uani
C35 C -0.0164(3) 0.0997(2) -0.0224(2) 0.0437 1.0000 Uani
C36 C 0.0896(3) 0.0571(2) 0.0368(2) 0.0408 1.0000 Uani
C37 C 0.1056(3) -0.0424(2) 0.0591(2) 0.0407 1.0000 Uani
C38 C 0.4102(4) 0.4609(4) 0.4467(3) 0.0717 1.0000 Uani
C39 C 0.4669(4) 0.4059(3) 0.5262(4) 0.0727 1.0000 Uani
C40 C 0.5565(4) 0.4456(4) 0.5794(3) 0.0767 1.0000 Uani
H21 H 0.1649 0.4017 -0.1011 0.0396 1.0000 Uiso
H31 H -0.0709 0.4608 -0.1145 0.0483 1.0000 Uiso
H41 H -0.2366 0.4080 0.0075 0.0473 1.0000 Uiso
H51 H -0.1638 0.2971 0.1452 0.0454 1.0000 Uiso
H61 H 0.0714 0.2371 0.1612 0.0388 1.0000 Uiso
H81 H 0.2230 0.2431 -0.1336 0.0447 1.0000 Uiso
H91 H 0.3835 0.2233 -0.2604 0.0536 1.0000 Uiso
H101 H 0.6255 0.2313 -0.2394 0.0566 1.0000 Uiso
H111 H 0.7057 0.2605 -0.0904 0.0499 1.0000 Uiso
H121 H 0.5471 0.2848 0.0362 0.0404 1.0000 Uiso
H141 H 0.4871 0.0923 0.6310 0.0405 1.0000 Uiso
H161 H 0.2452 0.0537 0.5685 0.0458 1.0000 Uiso
H162 H 0.1920 0.1349 0.4784 0.0458 1.0000 Uiso
H163 H 0.2597 0.0294 0.4599 0.0458 1.0000 Uiso
H171 H 0.7492 0.1540 0.6296 0.0534 1.0000 Uiso
H172 H 0.7626 0.2504 0.5480 0.0534 1.0000 Uiso
H173 H 0.8265 0.1447 0.5273 0.0534 1.0000 Uiso
H191 H 0.8363 -0.0028 0.1688 0.0415 1.0000 Uiso
H211 H 0.6111 -0.0120 0.0717 0.0460 1.0000 Uiso
H212 H 0.5230 0.0928 0.0508 0.0460 1.0000 Uiso
H213 H 0.4703 0.0069 0.1341 0.0460 1.0000 Uiso
H221 H 1.0095 0.0508 0.2956 0.0467 1.0000 Uiso
H222 H 0.9748 0.1647 0.3051 0.0467 1.0000 Uiso
H223 H 0.9205 0.0789 0.3879 0.0467 1.0000 Uiso
H241 H 0.6288 0.5405 0.2049 0.0454 1.0000 Uiso
H261 H 0.3878 0.5341 0.1214 0.0538 1.0000 Uiso
H262 H 0.2886 0.4576 0.1863 0.0538 1.0000 Uiso
H263 H 0.3698 0.4276 0.0919 0.0538 1.0000 Uiso
H271 H 0.8553 0.4809 0.3142 0.0597 1.0000 Uiso
H272 H 0.8133 0.3975 0.4036 0.0597 1.0000 Uiso
H273 H 0.8984 0.3665 0.3110 0.0597 1.0000 Uiso
H281 H 0.7665 0.2309 0.3740 0.0324 1.0000 Uiso
H291 H 0.0654 0.4170 0.5133 0.0962 1.0000 Uiso
H301 H 0.1804 0.2653 0.5550 0.0902 1.0000 Uiso
H311 H 0.1155 0.1610 0.6973 0.1066 1.0000 Uiso
H321 H -0.0682 0.2160 0.7976 0.1176 1.0000 Uiso
H331 H -0.1794 0.3709 0.7522 0.1112 1.0000 Uiso
H341 H -0.1108 0.4715 0.6138 0.1134 1.0000 Uiso
H351 H -0.0285 0.1721 -0.0387 0.0524 1.0000 Uiso
H361 H 0.1540 0.0986 0.0631 0.0496 1.0000 Uiso
H371 H 0.1817 -0.0736 0.1019 0.0489 1.0000 Uiso
H381 H 0.3443 0.4324 0.4079 0.0911 1.0000 Uiso
H391 H 0.4432 0.3368 0.5457 0.0863 1.0000 Uiso
H401 H 0.5976 0.4053 0.6379 0.0880 1.0000 Uiso

loop_
_atom_site_aniso_label
_atom_site_aniso_U_11
_atom_site_aniso_U_22
_atom_site_aniso_U_33
_atom_site_aniso_U_23
_atom_site_aniso_U_13
_atom_site_aniso_U_12
Ti1 0.01842(19) 0.0273(2) 0.0262(2) -0.00215(16) -0.00310(15) 0.00046(15)
Cl1 0.0248(3) 0.0402(3) 0.0372(3) -0.0091(3) -0.0010(2) 0.0039(2)
Cl2 0.0260(3) 0.0324(3) 0.0413(3) -0.0007(2) -0.0055(2) -0.0049(2)
N1 0.0246(9) 0.0288(10) 0.0282(10) -0.0018(8) -0.0044(8) -0.0020(8)
N2 0.0224(9) 0.0367(11) 0.0240(9) 0.0003(8) -0.0034(7) 0.0015(8)
C1 0.0233(10) 0.0302(12) 0.0278(11) -0.0058(9) -0.0048(9) 0.0014(9)
C2 0.0307(12) 0.0361(13) 0.0322(13) 0.0010(10) -0.0041(10) 0.0007(10)
C3 0.0389(14) 0.0405(15) 0.0412(15) -0.0005(11) -0.0126(11) 0.0055(11)
C4 0.0263(12) 0.0459(15) 0.0462(15) -0.0090(12) -0.0081(11) 0.0032(11)
C5 0.0278(12) 0.0476(16) 0.0383(14) -0.0057(12) -0.0017(10) -0.0024(11)
C6 0.0277(11) 0.0383(14) 0.0309(12) -0.0020(10) -0.0053(9) -0.0003(10)
C7 0.0296(11) 0.0276(12) 0.0300(12) -0.0013(9) -0.0005(9) -0.0001(9)
C8 0.0346(13) 0.0385(14) 0.0386(14) -0.0102(11) 0.0015(10) -0.0017(11)
C9 0.0521(17) 0.0474(16) 0.0344(14) -0.0097(12) 0.0054(12) -0.0025(13)
C10 0.0506(17) 0.0441(16) 0.0469(17) -0.0079(13) 0.0158(13) 0.0004(13)
C11 0.0321(13) 0.0422(15) 0.0505(16) -0.0030(13) 0.0066(11) -0.0011(11)
C12 0.0289(12) 0.0361(13) 0.0360(13) -0.0006(10) -0.0002(10) -0.0029(10)
N3 0.0218(9) 0.0338(11) 0.0278(10) -0.0026(8) -0.0023(7) -0.0029(8)
N4 0.0240(9) 0.0342(11) 0.0268(10) -0.0029(8) -0.0047(7) -0.0024(8)
C13 0.0306(12) 0.0287(12) 0.0311(12) -0.0025(9) 0.0029(9) 0.0019(9)
C14 0.0429(14) 0.0321(13) 0.0264(12) -0.0040(10) -0.0022(10) 0.0019(11)
C15 0.0387(13) 0.0318(12) 0.0249(11) -0.0052(9) -0.0064(10) 0.0017(10)
C16 0.0370(13) 0.0395(14) 0.0379(14) -0.0008(11) 0.0059(11) -0.0062(11)
C17 0.0502(16) 0.0469(16) 0.0364(14) -0.0057(12) -0.0166(12) -0.0072(13)
N5 0.0214(9) 0.0297(10) 0.0283(10) -0.0060(8) -0.0047(7) -0.0016(7)
N6 0.0185(8) 0.0326(10) 0.0302(10) -0.0046(8) -0.0030(7) -0.0007(7)
C18 0.0310(12) 0.0297(12) 0.0300(12) -0.0034(10) -0.0002(9) 0.0004(9)
C19 0.0291(12) 0.0362(14) 0.0385(14) -0.0061(11) 0.0035(10) 0.0039(10)
C20 0.0207(10) 0.0320(12) 0.0358(13) -0.0001(10) 0.0036(9) 0.0011(9)
C21 0.0402(14) 0.0387(14) 0.0361(14) -0.0127(11) -0.0030(11) 0.0015(11)
C22 0.0215(11) 0.0451(15) 0.0503(16) 0.0006(12) -0.0026(10) 0.0008(10)
N7 0.0254(9) 0.0286(10) 0.0312(10) -0.0026(8) -0.0054(8) -0.0017(8)
N8 0.0237(9) 0.0285(10) 0.0324(10) -0.0042(8) -0.0043(8) -0.0036(8)
C23 0.0338(12) 0.0288(12) 0.0382(14) -0.0024(10) 0.0009(10) -0.0003(10)
C24 0.0369(13) 0.0280(13) 0.0487(16) -0.0032(11) 0.0033(11) -0.0072(10)
C25 0.0299(12) 0.0306(13) 0.0403(14) -0.0068(10) 0.0030(10) -0.0066(10)
C26 0.0449(15) 0.0309(14) 0.0587(18) 0.0043(12) -0.0155(13) 0.0043(11)
C27 0.0381(14) 0.0428(16) 0.068(2) -0.0119(14) -0.0119(13) -0.0134(12)
C28 0.0217(10) 0.0307(12) 0.0286(12) -0.0040(9) -0.0032(8) -0.0028(9)
C29 0.082(3) 0.077(3) 0.081(3) 0.004(2) 0.009(2) -0.020(2)
C30 0.072(2) 0.069(3) 0.084(3) -0.030(2) 0.018(2) -0.011(2)
C31 0.081(3) 0.075(3) 0.111(4) 0.007(3) -0.033(3) -0.007(2)
C32 0.092(4) 0.159(6) 0.043(2) 0.013(3) -0.011(2) -0.051(4)
C33 0.065(3) 0.129(4) 0.084(3) -0.057(3) 0.021(2) -0.037(3)
C34 0.051(2) 0.067(3) 0.166(5) -0.026(3) 0.006(3) -0.0118(19)
C35 0.0495(16) 0.0370(14) 0.0446(16) -0.0054(12) -0.0075(12) -0.0033(12)
C36 0.0384(14) 0.0419(15) 0.0436(15) -0.0087(12) -0.0055(11) -0.0070(12)
C37 0.0347(13) 0.0440(15) 0.0435(15) -0.0086(12) -0.0041(11) 0.0022(11)
C38 0.054(2) 0.097(3) 0.077(3) -0.050(3) 0.0090(18) -0.014(2)
C39 0.063(2) 0.0393(19) 0.113(4) -0.012(2) 0.035(2) -0.0049(16)
C40 0.064(2) 0.091(3) 0.065(2) 0.011(2) -0.0006(19) 0.009(2)

loop_
_atom_type_symbol
_atom_type_scat_dispersion_real
_atom_type_scat_dispersion_imag
_atom_type_scat_Cromer_Mann_a1
_atom_type_scat_Cromer_Mann_b1
_atom_type_scat_Cromer_Mann_a2
_atom_type_scat_Cromer_Mann_b2
_atom_type_scat_Cromer_Mann_a3
_atom_type_scat_Cromer_Mann_b3
_atom_type_scat_Cromer_Mann_a4
_atom_type_scat_Cromer_Mann_b4
_atom_type_scat_Cromer_Mann_c
_atom_type_scat_source
'C   ' 0.0033 0.0016 2.3100 20.8439 1.0200 10.2075 1.5886 0.5687 0.8650 51.6512 0.2156 International_Tables_Vol_IV_Table_2.2B
'H   ' 0.0000 0.0000 0.4930 10.5109 0.3229 26.1257 0.1402 3.1424 0.0408 57.7998 0.0030 International_Tables_Vol_IV_Table_2.2B
'Cl  ' 0.1484 0.1585 11.4604 0.0104 7.1964 1.1662 6.2556 18.5194 1.6455 47.7784 -9.5574 International_Tables_Vol_IV_Table_2.2B
'N   ' 0.0061 0.0033 12.2126 0.0057 3.1322 9.8933 2.0125 28.9975 1.1663 0.5826 -11.5290 International_Tables_Vol_IV_Table_2.2B
'Ti  ' 0.2776 0.4457 9.7595 7.8508 7.3558 0.5000 1.6991 35.6338 1.9021 116.1050 1.2807 International_Tables_Vol_IV_Table_2.2B

loop_
_geom_angle_atom_site_label_1
_geom_angle_site_symmetry_1
_geom_angle_atom_site_label_2
_geom_angle_site_symmetry_2
_geom_angle_atom_site_label_3
_geom_angle_site_symmetry_3
_geom_angle
_geom_angle_publ_flag
Cl1 . Ti1 . Cl2 . 101.38(3) yes
Cl1 . Ti1 . N1 . 99.06(7) yes
Cl2 . Ti1 . N1 . 97.01(7) yes
Cl1 . Ti1 . N3 . 82.73(5) yes
Cl2 . Ti1 . N3 . 86.80(5) yes
N1 . Ti1 . N3 . 175.35(8) yes
Cl1 . Ti1 . N5 . 157.32(5) yes
Cl2 . Ti1 . N5 . 88.18(5) yes
N1 . Ti1 . N5 . 100.12(8) yes
N3 . Ti1 . N5 . 77.27(7) yes
Cl1 . Ti1 . N7 . 89.59(6) yes
Cl2 . Ti1 . N7 . 162.55(5) yes
N1 . Ti1 . N7 . 94.58(8) yes
N3 . Ti1 . N7 . 81.11(7) yes
N5 . Ti1 . N7 . 76.94(7) yes
Ti1 . N1 . N2 . 176.03(16) yes
N1 . N2 . C1 . 117.82(18) yes
N1 . N2 . C7 . 117.75(18) yes
C1 . N2 . C7 . 124.41(19) yes
N2 . C1 . C2 . 121.3(2) yes
N2 . C1 . C6 . 119.5(2) yes
C2 . C1 . C6 . 119.2(2) yes
C1 . C2 . C3 . 119.8(2) yes
C1 . C2 . H21 . 120.091 no
C3 . C2 . H21 . 120.091 no
C2 . C3 . C4 . 121.1(2) yes
C2 . C3 . H31 . 119.430 no
C4 . C3 . H31 . 119.430 no
C3 . C4 . C5 . 118.9(2) yes
C3 . C4 . H41 . 120.569 no
C5 . C4 . H41 . 120.569 no
C4 . C5 . C6 . 121.1(2) yes
C4 . C5 . H51 . 119.440 no
C6 . C5 . H51 . 119.440 no
C1 . C6 . C5 . 119.9(2) yes
C1 . C6 . H61 . 120.071 no
C5 . C6 . H61 . 120.071 no
N2 . C7 . C8 . 121.4(2) yes
N2 . C7 . C12 . 119.4(2) yes
C8 . C7 . C12 . 119.2(2) yes
C7 . C8 . C9 . 120.0(2) yes
C7 . C8 . H81 . 119.982 no
C9 . C8 . H81 . 119.982 no
C8 . C9 . C10 . 120.8(3) yes
C8 . C9 . H91 . 119.584 no
C10 . C9 . H91 . 119.584 no
C9 . C10 . C11 . 119.0(3) yes
C9 . C10 . H101 . 120.495 no
C11 . C10 . H101 . 120.495 no
C10 . C11 . C12 . 121.1(3) yes
C10 . C11 . H111 . 119.438 no
C12 . C11 . H111 . 119.438 no
C7 . C12 . C11 . 119.8(2) yes
C7 . C12 . H121 . 120.117 no
C11 . C12 . H121 . 120.116 no
Ti1 . N3 . N4 . 119.15(14) yes
Ti1 . N3 . C13 . 136.20(15) yes
N4 . N3 . C13 . 104.53(18) yes
N3 . N4 . C15 . 112.46(19) yes
N3 . N4 . C28 . 118.67(18) yes
C15 . N4 . C28 . 128.3(2) yes
N3 . C13 . C14 . 110.4(2) yes
N3 . C13 . C16 . 122.2(2) yes
C14 . C13 . C16 . 127.4(2) yes
C13 . C14 . C15 . 107.3(2) yes
C13 . C14 . H141 . 126.359 no
C15 . C14 . H141 . 126.359 no
N4 . C15 . C14 . 105.3(2) yes
N4 . C15 . C17 . 123.1(2) yes
C14 . C15 . C17 . 131.6(2) yes
C13 . C16 . H161 . 109.466 no
C13 . C16 . H162 . 109.466 no
H161 . C16 . H162 . 109.476 no
C13 . C16 . H163 . 109.466 no
H161 . C16 . H163 . 109.476 no
H162 . C16 . H163 . 109.476 no
C15 . C17 . H171 . 109.467 no
C15 . C17 . H172 . 109.467 no
H171 . C17 . H172 . 109.475 no
C15 . C17 . H173 . 109.467 no
H171 . C17 . H173 . 109.476 no
H172 . C17 . H173 . 109.476 no
Ti1 . N5 . N6 . 120.62(14) yes
Ti1 . N5 . C18 . 133.52(15) yes
N6 . N5 . C18 . 105.14(18) yes
N5 . N6 . C20 . 111.67(19) yes
N5 . N6 . C28 . 120.33(17) yes
C20 . N6 . C28 . 127.97(19) yes
N5 . C18 . C19 . 110.4(2) yes
N5 . C18 . C21 . 122.8(2) yes
C19 . C18 . C21 . 126.8(2) yes
C18 . C19 . C20 . 106.8(2) yes
C18 . C19 . H191 . 126.601 no
C20 . C19 . H191 . 126.601 no
N6 . C20 . C19 . 106.0(2) yes
N6 . C20 . C22 . 123.0(2) yes
C19 . C20 . C22 . 131.0(2) yes
C18 . C21 . H211 . 109.467 no
C18 . C21 . H212 . 109.466 no
H211 . C21 . H212 . 109.475 no
C18 . C21 . H213 . 109.467 no
H211 . C21 . H213 . 109.476 no
H212 . C21 . H213 . 109.476 no
C20 . C22 . H221 . 109.467 no
C20 . C22 . H222 . 109.466 no
H221 . C22 . H222 . 109.476 no
C20 . C22 . H223 . 109.467 no
H221 . C22 . H223 . 109.476 no
H222 . C22 . H223 . 109.476 no
Ti1 . N7 . N8 . 122.72(14) yes
Ti1 . N7 . C23 . 132.34(16) yes
N8 . N7 . C23 . 104.92(19) yes
N7 . N8 . C25 . 112.01(19) yes
N7 . N8 . C28 . 119.28(18) yes
C25 . N8 . C28 . 128.47(19) yes
N7 . C23 . C24 . 110.5(2) yes
N7 . C23 . C26 . 121.8(2) yes
C24 . C23 . C26 . 127.7(2) yes
C23 . C24 . C25 . 106.7(2) yes
C23 . C24 . H241 . 126.641 no
C25 . C24 . H241 . 126.641 no
N8 . C25 . C24 . 105.9(2) yes
N8 . C25 . C27 . 123.0(2) yes
C24 . C25 . C27 . 131.1(2) yes
C23 . C26 . H261 . 109.467 no
C23 . C26 . H262 . 109.467 no
H261 . C26 . H262 . 109.476 no
C23 . C26 . H263 . 109.466 no
H261 . C26 . H263 . 109.476 no
H262 . C26 . H263 . 109.476 no
C25 . C27 . H271 . 109.467 no
C25 . C27 . H272 . 109.467 no
H271 . C27 . H272 . 109.475 no
C25 . C27 . H273 . 109.467 no
H271 . C27 . H273 . 109.475 no
H272 . C27 . H273 . 109.477 no
N4 . C28 . N6 . 110.88(19) yes
N4 . C28 . N8 . 112.13(19) yes
N6 . C28 . N8 . 110.88(18) yes
N4 . C28 . H281 . 107.135 no
N6 . C28 . H281 . 108.480 no
N8 . C28 . H281 . 107.135 no
C30 . C29 . C34 . 120.8(4) yes
C30 . C29 . H291 . 119.615 no
C34 . C29 . H291 . 119.614 no
C29 . C30 . C31 . 120.1(4) yes
C29 . C30 . H301 . 119.957 no
C31 . C30 . H301 . 119.959 no
C30 . C31 . C32 . 118.9(5) yes
C30 . C31 . H311 . 120.568 no
C32 . C31 . H311 . 120.569 no
C31 . C32 . C33 . 119.2(4) yes
C31 . C32 . H321 . 120.398 no
C33 . C32 . H321 . 120.401 no
C32 . C33 . C34 . 120.8(4) yes
C32 . C33 . H331 . 119.589 no
C34 . C33 . H331 . 119.593 no
C29 . C34 . C33 . 120.2(5) yes
C29 . C34 . H341 . 119.876 no
C33 . C34 . H341 . 119.874 no
C36 . C35 . C37 2_555 120.3(3) yes
C36 . C35 . H351 . 119.834 no
C37 2_555 C35 . H351 . 119.834 no
C35 . C36 . C37 . 119.6(3) yes
C35 . C36 . H361 . 120.204 no
C37 . C36 . H361 . 120.203 no
C35 2_555 C37 . C36 . 120.1(3) yes
C35 2_555 C37 . H371 . 119.962 no
C36 . C37 . H371 . 119.962 no
C39 . C38 . C40 2_666 119.6(4) yes
C39 . C38 . H381 . 120.175 no
C40 2_666 C38 . H381 . 120.177 no
C38 . C39 . C40 . 119.9(3) yes
C38 . C39 . H391 . 120.057 no
C40 . C39 . H391 . 120.058 no
C38 2_666 C40 . C39 . 120.5(4) yes
C38 2_666 C40 . H401 . 119.767 no
C39 . C40 . H401 . 119.766 no

loop_
_geom_bond_atom_site_label_1
_geom_bond_site_symmetry_1
_geom_bond_atom_site_label_2
_geom_bond_site_symmetry_2
_geom_bond_distance
_geom_bond_publ_flag
Ti1 . Cl1 . 2.4013(7) yes
Ti1 . Cl2 . 2.3962(7) yes
Ti1 . N1 . 1.7176(19) yes
Ti1 . N3 . 2.3638(19) yes
Ti1 . N5 . 2.2416(19) yes
Ti1 . N7 . 2.208(2) yes
N1 . N2 . 1.369(3) yes
N2 . C1 . 1.418(3) yes
N2 . C7 . 1.416(3) yes
C1 . C2 . 1.391(3) yes
C1 . C6 . 1.393(3) yes
C2 . C3 . 1.388(4) yes
C2 . H21 . 1.000 no
C3 . C4 . 1.381(4) yes
C3 . H31 . 1.000 no
C4 . C5 . 1.377(4) yes
C4 . H41 . 1.000 no
C5 . C6 . 1.388(3) yes
C5 . H51 . 1.000 no
C6 . H61 . 1.000 no
C7 . C8 . 1.396(4) yes
C7 . C12 . 1.396(3) yes
C8 . C9 . 1.385(4) yes
C8 . H81 . 1.000 no
C9 . C10 . 1.384(4) yes
C9 . H91 . 1.000 no
C10 . C11 . 1.384(4) yes
C10 . H101 . 1.000 no
C11 . C12 . 1.385(4) yes
C11 . H111 . 1.000 no
C12 . H121 . 1.000 no
N3 . N4 . 1.370(3) yes
N3 . C13 . 1.344(3) yes
N4 . C15 . 1.370(3) yes
N4 . C28 . 1.437(3) yes
C13 . C14 . 1.402(3) yes
C13 . C16 . 1.493(3) yes
C14 . C15 . 1.368(4) yes
C14 . H141 . 1.000 no
C15 . C17 . 1.490(4) yes
C16 . H161 . 1.000 no
C16 . H162 . 1.000 no
C16 . H163 . 1.000 no
C17 . H171 . 1.000 no
C17 . H172 . 1.000 no
C17 . H173 . 1.000 no
N5 . N6 . 1.375(3) yes
N5 . C18 . 1.335(3) yes
N6 . C20 . 1.364(3) yes
N6 . C28 . 1.445(3) yes
C18 . C19 . 1.404(3) yes
C18 . C21 . 1.492(4) yes
C19 . C20 . 1.371(4) yes
C19 . H191 . 1.000 no
C20 . C22 . 1.488(3) yes
C21 . H211 . 1.000 no
C21 . H212 . 1.000 no
C21 . H213 . 1.000 no
C22 . H221 . 1.000 no
C22 . H222 . 1.000 no
C22 . H223 . 1.000 no
N7 . N8 . 1.369(3) yes
N7 . C23 . 1.346(3) yes
N8 . C25 . 1.368(3) yes
N8 . C28 . 1.442(3) yes
C23 . C24 . 1.402(4) yes
C23 . C26 . 1.493(4) yes
C24 . C25 . 1.375(4) yes
C24 . H241 . 1.000 no
C25 . C27 . 1.487(4) yes
C26 . H261 . 1.000 no
C26 . H262 . 1.000 no
C26 . H263 . 1.000 no
C27 . H271 . 1.000 no
C27 . H272 . 1.000 no
C27 . H273 . 1.000 no
C28 . H281 . 1.000 no
C29 . C30 . 1.330(6) yes
C29 . C34 . 1.366(7) yes
C29 . H291 . 1.000 no
C30 . C31 . 1.370(7) yes
C30 . H301 . 1.000 no
C31 . C32 . 1.395(8) yes
C31 . H311 . 1.000 no
C32 . C33 . 1.353(8) yes
C32 . H321 . 1.000 no
C33 . C34 . 1.329(7) yes
C33 . H331 . 1.000 no
C34 . H341 . 1.000 no
C35 . C36 . 1.387(4) yes
C35 . C37 2_555 1.385(4) yes
C35 . H351 . 1.000 no
C36 . C37 . 1.374(4) yes
C36 . H361 . 1.000 no
C37 . H371 . 1.000 no
C38 . C39 . 1.363(6) yes
C38 . C40 2_666 1.355(7) yes
C38 . H381 . 1.000 no
C39 . C40 . 1.369(7) yes
C39 . H391 . 1.000 no
C40 . H401 . 1.000 no
